data_2208539
loop_
_publ_author_name
'Sun, Zhenhua'
'Lo, Wayne'
'McLaughlin, Larry W.'

_publ_section_title
;6-Amino-3-(\b-<small>D</small>-2-deoxy-<i>erythro</i>-furanosyl)-2-fluoropyridine:
 a nucleoside analogue
;
_journal_coeditor_code CF2004
_journal_issue 4
_journal_name_full 'Acta Crystallographica Section E'
_journal_page_first o1437
_journal_page_last o1439
_journal_paper_doi 10.1107/S1600536806007707
_journal_volume 62
_journal_year 2006
_chemical_formula_iupac 'C10 H13 F N2 O3'
_chemical_formula_moiety 'C10 H13 F N2 O3'
_chemical_formula_structural 'C10 H13 F N2 O3'
_chemical_formula_sum 'C10 H13 F N2 O3'
_chemical_formula_weight 228.22
_chemical_melting_point 425
_chemical_name_common
;
6-Amino-3-(\b-D-2-deoxy-erythrofuranosyl)-2-fluuoropyridine
;
_chemical_name_systematic
;
(2R,3R,5R)-5-(6-amino-2-fluoropyridin-3-yl)-2-(hydroxymethyl)-2,3,4,5-
tetrahydrofuran-3-ol
;
_space_group_IT_number 19
_symmetry_cell_setting orthorhombic
_symmetry_space_group_name_Hall 'P 2ac 2ab'
_symmetry_space_group_name_H-M 'P 21 21 21'
_atom_sites_solution_hydrogens geom
_atom_sites_solution_primary direct
_atom_sites_solution_secondary difmap
_cell_angle_alpha 90.00
_cell_angle_beta 90.00
_cell_angle_gamma 90.00
_cell_formula_units_Z 4
_cell_length_a 6.3295(16)
_cell_length_b 11.365(3)
_cell_length_c 13.908(3)
_cell_measurement_reflns_used 3580
_cell_measurement_temperature 193(2)
_cell_measurement_theta_max 28.40
_cell_measurement_theta_min 2.31
_cell_volume 1000.5(4)
_computing_cell_refinement 'SAINT (Bruker, 2001)'
_computing_data_collection 'SMART (Bruker, 2001)'
_computing_data_reduction SAINT
_computing_molecular_graphics 'SHELXTL (Bruker, 1998)'
_computing_publication_material SHELXTL
_computing_structure_refinement 'SHELXL97 (Sheldrick, 1997)'
_computing_structure_solution 'SHELXS97 (Sheldrick, 1997)'
_diffrn_ambient_temperature 193(2)
_diffrn_measured_fraction_theta_full 0.995
_diffrn_measured_fraction_theta_max 0.995
_diffrn_measurement_device_type 'Bruker SMART CCD area-detector'
_diffrn_measurement_method '\f and \w'
_diffrn_radiation_monochromator graphite
_diffrn_radiation_type MoK\a
_diffrn_radiation_wavelength 0.71073
_diffrn_reflns_av_R_equivalents 0.0416
_diffrn_reflns_av_sigmaI/netI 0.0257
_diffrn_reflns_limit_h_max 8
_diffrn_reflns_limit_h_min -6
_diffrn_reflns_limit_k_max 15
_diffrn_reflns_limit_k_min -13
_diffrn_reflns_limit_l_max 12
_diffrn_reflns_limit_l_min -18
_diffrn_reflns_number 7552
_diffrn_reflns_theta_full 28.40
_diffrn_reflns_theta_max 28.40
_diffrn_standards_number 0
_exptl_absorpt_coefficient_mu 0.124
_exptl_absorpt_correction_type none
_exptl_crystal_colour colourless
_exptl_crystal_density_diffrn 1.515
_exptl_crystal_density_method 'not measured'
_exptl_crystal_description Chunk
_exptl_crystal_F_000 480
_exptl_crystal_size_max 0.2
_exptl_crystal_size_mid 0.1
_exptl_crystal_size_min 0.1
_refine_diff_density_max 0.319
_refine_diff_density_min -0.137
_refine_ls_extinction_method none
_refine_ls_goodness_of_fit_ref 1.133
_refine_ls_hydrogen_treatment constr
_refine_ls_matrix_type full
_refine_ls_number_parameters 147
_refine_ls_number_reflns 1469
_refine_ls_number_restraints 0
_refine_ls_restrained_S_all 1.133
_refine_ls_R_factor_all 0.0348
_refine_ls_R_factor_gt 0.0327
_refine_ls_shift/su_max 0.001
_refine_ls_shift/su_mean 0.000
_refine_ls_structure_factor_coef Fsqd
_refine_ls_weighting_details 'calc w=1/[\s^2^(Fo^2^)+(0.0513P)^2^] where P=(Fo^2^+2Fc^2^)/3'
_refine_ls_weighting_scheme calc
_refine_ls_wR_factor_gt 0.0805
_refine_ls_wR_factor_ref 0.0816
_reflns_number_gt 1365
_reflns_number_total 1469
_reflns_threshold_expression I>2\s(I)
_cod_data_source_file cf2004.cif
_cod_data_source_block I
_cod_database_code 2208539
_cod_database_fobs_code 2208539

loop_
_symmetry_equiv_pos_as_xyz
'x, y, z'
'-x+1/2, -y, z+1/2'
'-x, y+1/2, -z+1/2'
'x+1/2, -y+1/2, -z'

loop_
_atom_site_type_symbol
_atom_site_label
_atom_site_fract_x
_atom_site_fract_y
_atom_site_fract_z
_atom_site_U_iso_or_equiv
_atom_site_adp_type
_atom_site_calc_flag
_atom_site_refinement_flags
_atom_site_occupancy
O O5' 0.94272(16) 0.54968(8) 0.46098(7) 0.0274(2) Uani d . 1
H H5B 1.0474 0.5160 0.4859 0.041 Uiso calc R 1
O O4' 0.78603(15) 0.32345(8) 0.52483(6) 0.0221(2) Uani d . 1
O O3' 0.30307(14) 0.42131(8) 0.50010(7) 0.0287(2) Uani d . 1
H H3 0.3072 0.3474 0.5006 0.043 Uiso calc R 1
F F1 0.64826(17) 0.15831(9) 0.75953(7) 0.0503(3) Uani d . 1
C C4' 0.6755(2) 0.39556(11) 0.45473(8) 0.0202(2) Uani d . 1
H H4' 0.6003 0.3430 0.4083 0.024 Uiso calc R 1
C C2' 0.5896(2) 0.45885(11) 0.61392(9) 0.0222(3) Uani d . 1
H H2'B 0.4716 0.4673 0.6601 0.027 Uiso calc R 1
H H2'A 0.6975 0.5197 0.6276 0.027 Uiso calc R 1
N N1 0.9382(2) 0.20760(9) 0.83973(8) 0.0292(3) Uani d . 1
N N2 1.2305(2) 0.25492(11) 0.92835(8) 0.0306(3) Uani d . 1
H H2A 1.1962 0.1985 0.9688 0.037 Uiso calc R 1
H H2B 1.3442 0.2976 0.9386 0.037 Uiso calc R 1
C C5 1.1535(2) 0.36764(12) 0.78583(10) 0.0275(3) Uani d . 1
H H5A 1.2745 0.4160 0.7945 0.033 Uiso calc R 1
C C3 0.8409(2) 0.31633(11) 0.69690(8) 0.0209(3) Uani d . 1
C C6 1.1088(2) 0.27585(11) 0.85080(9) 0.0236(3) Uani d . 1
C C3' 0.51186(19) 0.46698(11) 0.51091(9) 0.0212(3) Uani d . 1
H H3' 0.5155 0.5508 0.4892 0.025 Uiso calc R 1
C C1' 0.6841(2) 0.33618(11) 0.61810(8) 0.0207(3) Uani d . 1
H H1' 0.5678 0.2771 0.6238 0.025 Uiso calc R 1
C C5' 0.8338(2) 0.46924(11) 0.40046(9) 0.0246(3) Uani d . 1
H H5'A 0.9377 0.4167 0.3691 0.030 Uiso calc R 1
H H5'B 0.7596 0.5137 0.3494 0.030 Uiso calc R 1
C C2 0.8168(2) 0.23016(11) 0.76562(9) 0.0266(3) Uani d . 1
C C4 1.0202(2) 0.38589(12) 0.71022(9) 0.0257(3) Uani d . 1
H H4 1.0500 0.4471 0.6658 0.031 Uiso calc R 1

loop_
_atom_site_aniso_label
_atom_site_aniso_U_11
_atom_site_aniso_U_22
_atom_site_aniso_U_33
_atom_site_aniso_U_12
_atom_site_aniso_U_13
_atom_site_aniso_U_23
O5' 0.0198(5) 0.0250(5) 0.0374(5) -0.0012(4) -0.0001(4) 0.0010(4)
O4' 0.0240(5) 0.0226(4) 0.0196(4) 0.0062(4) 0.0002(3) 0.0012(3)
O3' 0.0161(5) 0.0239(4) 0.0461(6) -0.0012(4) -0.0031(4) 0.0006(4)
F1 0.0525(6) 0.0492(5) 0.0494(5) -0.0340(5) -0.0261(5) 0.0257(4)
C4' 0.0196(6) 0.0199(6) 0.0212(5) 0.0002(5) -0.0037(5) 0.0001(4)
C2' 0.0196(6) 0.0222(6) 0.0247(6) 0.0027(5) 0.0026(5) -0.0021(5)
N1 0.0340(7) 0.0257(5) 0.0280(5) -0.0071(5) -0.0060(5) 0.0054(5)
N2 0.0309(7) 0.0295(6) 0.0316(6) -0.0036(5) -0.0088(5) 0.0051(5)
C5 0.0224(6) 0.0317(7) 0.0284(6) -0.0072(6) 0.0001(5) 0.0025(5)
C3 0.0218(6) 0.0201(6) 0.0207(5) 0.0006(5) 0.0008(5) -0.0017(4)
C6 0.0234(7) 0.0230(6) 0.0245(6) 0.0013(5) -0.0009(5) -0.0024(5)
C3' 0.0161(6) 0.0188(5) 0.0289(6) -0.0008(4) -0.0016(5) 0.0008(5)
C1' 0.0198(6) 0.0202(5) 0.0221(6) -0.0026(5) 0.0014(5) 0.0002(4)
C5' 0.0238(6) 0.0286(7) 0.0215(6) 0.0026(5) 0.0030(5) 0.0024(5)
C2 0.0288(7) 0.0225(6) 0.0285(6) -0.0080(6) -0.0046(5) 0.0020(5)
C4 0.0255(7) 0.0265(6) 0.0251(6) -0.0042(5) 0.0031(5) 0.0046(5)

loop_
_atom_type_symbol
_atom_type_description
_atom_type_scat_dispersion_real
_atom_type_scat_dispersion_imag
_atom_type_scat_source
C C 0.0033 0.0016 'International Tables Vol C Tables 4.2.6.8 and 6.1.1.4'
H H 0.0000 0.0000 'International Tables Vol C Tables 4.2.6.8 and 6.1.1.4'
N N 0.0061 0.0033 'International Tables Vol C Tables 4.2.6.8 and 6.1.1.4'
O O 0.0106 0.0060 'International Tables Vol C Tables 4.2.6.8 and 6.1.1.4'
F F 0.0171 0.0103 'International Tables Vol C Tables 4.2.6.8 and 6.1.1.4'

loop_
_geom_angle_atom_site_label_1
_geom_angle_atom_site_label_2
_geom_angle_atom_site_label_3
_geom_angle
_geom_angle_publ_flag
C5' O5' H5B 109.5 ?
C4' O4' C1' 109.17(9) ?
C3' O3' H3 109.5 ?
O4' C4' C5' 109.20(11) ?
O4' C4' C3' 106.41(10) ?
C5' C4' C3' 114.24(10) ?
O4' C4' H4' 109.0 ?
C5' C4' H4' 109.0 ?
C3' C4' H4' 109.0 ?
C3' C2' C1' 102.70(10) yes
C3' C2' H2'B 111.2 ?
C1' C2' H2'B 111.2 ?
C3' C2' H2'A 111.2 ?
C1' C2' H2'A 111.2 ?
H2'B C2' H2'A 109.1 ?
C2 N1 C6 116.73(11) ?
C6 N2 H2A 120.0 ?
C6 N2 H2B 120.0 ?
H2A N2 H2B 120.0 ?
C4 C5 C6 118.85(13) ?
C4 C5 H5A 120.6 ?
C6 C5 H5A 120.6 ?
C2 C3 C4 113.62(12) ?
C2 C3 C1' 122.88(12) ?
C4 C3 C1' 123.46(11) ?
N1 C6 N2 116.83(12) ?
N1 C6 C5 121.18(12) ?
N2 C6 C5 121.96(12) ?
O3' C3' C2' 112.17(11) ?
O3' C3' C4' 112.32(10) ?
C2' C3' C4' 103.31(10) yes
O3' C3' H3' 109.6 ?
C2' C3' H3' 109.6 ?
C4' C3' H3' 109.6 ?
O4' C1' C3 110.13(10) yes
O4' C1' C2' 103.39(9) yes
C3 C1' C2' 115.35(10) ?
O4' C1' H1' 109.2 ?
C3 C1' H1' 109.2 ?
C2' C1' H1' 109.2 ?
O5' C5' C4' 112.53(10) ?
O5' C5' H5'A 109.1 ?
C4' C5' H5'A 109.1 ?
O5' C5' H5'B 109.1 ?
C4' C5' H5'B 109.1 ?
H5'A C5' H5'B 107.8 ?
N1 C2 F1 113.28(11) ?
N1 C2 C3 128.34(13) ?
F1 C2 C3 118.38(12) ?
C5 C4 C3 121.29(12) ?
C5 C4 H4 119.4 ?
C3 C4 H4 119.4 ?

loop_
_geom_bond_atom_site_label_1
_geom_bond_atom_site_label_2
_geom_bond_distance
_geom_bond_publ_flag
O5' C5' 1.4212(17) ?
O5' H5B 0.840 ?
O4' C4' 1.4532(15) ?
O4' C1' 1.4559(14) ?
O3' C3' 1.4278(15) ?
O3' H3 0.840 ?
F1 C2 1.3463(16) yes
C4' C5' 1.5083(19) ?
C4' C3' 1.5301(17) ?
C4' H4' 1.000 ?
C2' C3' 1.5176(18) ?
C2' C1' 1.5182(18) ?
C2' H2'B 0.990 ?
C2' H2'A 0.990 ?
N1 C2 1.3107(18) ?
N1 C6 1.3383(18) ?
N2 C6 1.3465(17) ?
N2 H2A 0.880 ?
N2 H2B 0.880 ?
C5 C4 1.364(2) ?
C5 C6 1.4089(18) ?
C5 H5A 0.950 ?
C3 C2 1.3768(17) ?
C3 C4 1.3958(19) ?
C3 C1' 1.4952(17) yes
C3' H3' 1.000 ?
C1' H1' 1.000 ?
C5' H5'A 0.990 ?
C5' H5'B 0.990 ?
C4 H4 0.950 ?

loop_
_geom_hbond_atom_site_label_D
_geom_hbond_atom_site_label_H
_geom_hbond_atom_site_label_A
_geom_hbond_site_symmetry_A
_geom_hbond_distance_DH
_geom_hbond_distance_HA
_geom_hbond_distance_DA
_geom_hbond_angle_DHA
O5' H5B O3' 1_655 0.84 1.95 2.7620(10) 161
O3' H3 O4' 4_456 0.84 1.98 2.805(2) 167
N2 H2A O5' 3_746 0.88 2.14 3.002(2) 165
N2 H2B O5' 2_765 0.88 2.22 3.069(2) 162

loop_
_geom_torsion_atom_site_label_1
_geom_torsion_atom_site_label_2
_geom_torsion_atom_site_label_3
_geom_torsion_atom_site_label_4
_geom_torsion
_geom_torsion_publ_flag
C1' O4' C4' C5' 130.30(10) ?
C1' O4' C4' C3' 6.54(12) ?
C2 N1 C6 N2 178.23(12) ?
C2 N1 C6 C5 0.33(19) ?
C4 C5 C6 N1 -0.4(2) ?
C4 C5 C6 N2 -178.22(13) ?
C1' C2' C3' O3' 86.95(12) ?
C1' C2' C3' C4' -34.23(12) yes
O4' C4' C3' O3' -103.29(12) ?
C5' C4' C3' O3' 136.14(12) ?
O4' C4' C3' C2' 17.80(12) yes
C5' C4' C3' C2' -102.77(12) ?
C4' O4' C1' C3 -152.02(10) ?
C4' O4' C1' C2' -28.24(13) yes
C2 C3 C1' O4' -121.32(13) ?
C4 C3 C1' O4' 61.36(15) yes
C2 C3 C1' C2' 122.15(13) ?
C4 C3 C1' C2' -55.17(16) ?
C3' C2' C1' O4' 38.53(13) ?
C3' C2' C1' C3 158.82(10) ?
O4' C4' C5' O5' -63.14(14) ?
C3' C4' C5' O5' 55.87(15) ?
C6 N1 C2 F1 -179.72(12) ?
C6 N1 C2 C3 -0.4(2) ?
C4 C3 C2 N1 0.5(2) ?
C1' C3 C2 N1 -177.03(14) ?
C4 C3 C2 F1 179.81(12) ?
C1' C3 C2 F1 2.24(19) ?
C6 C5 C4 C3 0.6(2) ?
C2 C3 C4 C5 -0.59(19) ?
C1' C3 C4 C5 176.96(12) ?

loop_
_cod_related_entry_id
_cod_related_entry_database
_cod_related_entry_code
1 ChemSpider 9797466
